data_7132229
loop_
_publ_author_name
'Sprachmann, Josefine'
'Grabicki, Niklas'
'M\"ockel, Anna'
'Maltitz, Jeremy'
'del Refugio Monroy G\'omez, Jos\'e'
'Smales, Glen J.'
'Dumele, Oliver'

_publ_section_title
;
 Substituted Benzophenone Imines for COF Synthesis via Formal
 Transimination
;
_journal_name_full 'Chemical Communications'
_journal_paper_doi 10.1039/D3CC03735E
_journal_year 2023
_chemical_formula_moiety 'C38 H24 N2'
_chemical_formula_sum 'C38 H24 N2'
_chemical_formula_weight 508.59
_chemical_name_common 'Benzidine(bisfluorenone imine)'
_chemical_name_systematic MAN-20
_space_group_crystal_system orthorhombic
_space_group_IT_number 61
_space_group_name_Hall '-P 2ac 2ab'
_space_group_name_H-M_alt 'P b c a'
_atom_sites_solution_hydrogens geom
_atom_sites_solution_primary iterative
_audit_creation_date 2023-07-10
_audit_creation_method
;
Olex2 1.2
(compiled 2018.05.29 svn.r3508 for OlexSys, GUI svn.r5506)
;
_audit_update_record
;
2023-07-31 deposited with the CCDC.	2023-10-18 downloaded from the CCDC.
;
_cell_angle_alpha 90
_cell_angle_beta 90
_cell_angle_gamma 90
_cell_formula_units_Z 8
_cell_length_a 17.0198(7)
_cell_length_b 10.7650(5)
_cell_length_c 29.1185(11)
_cell_measurement_reflns_used 2107
_cell_measurement_temperature 100
_cell_measurement_theta_max 26.02
_cell_measurement_theta_min 2.34
_cell_volume 5335.0(4)
_computing_cell_refinement 'SAINT V8.40A (?, 2016)'
_computing_data_reduction 'SAINT V8.40A (?, 2016)'
_computing_molecular_graphics 'Olex2 (Dolomanov et al., 2009)'
_computing_publication_material 'Olex2 (Dolomanov et al., 2009)'
_computing_structure_refinement 'XL (Sheldrick, 2008)'
_computing_structure_solution 'olex2.solve (Bourhis et al., 2015)'
_diffrn_ambient_temperature 100
_diffrn_detector 'Bruker APEX2 area detector'
_diffrn_detector_area_resol_mean 7.9
_diffrn_detector_type 'CCD area detector'
_diffrn_measured_fraction_theta_full 0.999
_diffrn_measured_fraction_theta_max 0.999
_diffrn_measurement_device 'three-circle diffractometer'
_diffrn_measurement_device_type 'Bruker SMART APEX2 area detector'
_diffrn_measurement_method '\w and \f scans'
_diffrn_radiation_monochromator 'mirror optics'
_diffrn_radiation_probe x-ray
_diffrn_radiation_type MoK\a
_diffrn_radiation_wavelength 0.71073
_diffrn_reflns_av_R_equivalents 0.1406
_diffrn_reflns_av_unetI/netI 0.0312
_diffrn_reflns_Laue_measured_fraction_full 0.999
_diffrn_reflns_Laue_measured_fraction_max 0.999
_diffrn_reflns_limit_h_max 18
_diffrn_reflns_limit_h_min -18
_diffrn_reflns_limit_k_max 11
_diffrn_reflns_limit_k_min -11
_diffrn_reflns_limit_l_max 32
_diffrn_reflns_limit_l_min -32
_diffrn_reflns_number 111228
_diffrn_reflns_point_group_measured_fraction_full 0.999
_diffrn_reflns_point_group_measured_fraction_max 0.999
_diffrn_reflns_theta_full 23.250
_diffrn_reflns_theta_max 23.250
_diffrn_reflns_theta_min 1.841
_diffrn_source 'microfocus sealed X-ray tube'
_diffrn_source_type 'Incoatec I\ms'
_diffrn_standards_number 0
_exptl_absorpt_coefficient_mu 0.074
_exptl_absorpt_correction_T_max 0.7454
_exptl_absorpt_correction_T_min 0.6539
_exptl_absorpt_correction_type multi-scan
_exptl_absorpt_process_details
;
SADABS-2016/2 (Bruker,2016/2) was used for absorption correction.
wR2(int) was 0.1053 before and 0.0724 after correction.
The Ratio of minimum to maximum transmission is 0.8772.
The \l/2 correction factor is Not present.
;
_exptl_crystal_colour 'clear light orange'
_exptl_crystal_colour_lustre clear
_exptl_crystal_colour_modifier light
_exptl_crystal_colour_primary orange
_exptl_crystal_density_diffrn 1.266
_exptl_crystal_description irregular
_exptl_crystal_F_000 2128
_exptl_crystal_preparation synthetic
_exptl_crystal_recrystallization_method evaporation
_exptl_crystal_size_max 0.409
_exptl_crystal_size_mid 0.173
_exptl_crystal_size_min 0.058
_refine_diff_density_max 0.126
_refine_diff_density_min -0.210
_refine_diff_density_rms 0.042
_refine_ls_extinction_method none
_refine_ls_goodness_of_fit_ref 1.035
_refine_ls_hydrogen_treatment constr
_refine_ls_matrix_type full
_refine_ls_number_parameters 361
_refine_ls_number_reflns 3824
_refine_ls_number_restraints 0
_refine_ls_restrained_S_all 1.035
_refine_ls_R_factor_all 0.0723
_refine_ls_R_factor_gt 0.0475
_refine_ls_shift/su_max 0.001
_refine_ls_shift/su_mean 0.000
_refine_ls_structure_factor_coef Fsqd
_refine_ls_weighting_details 'w=1/[\s^2^(Fo^2^)+(0.0699P)^2^+1.3832P] where P=(Fo^2^+2Fc^2^)/3'
_refine_ls_weighting_scheme calc
_refine_ls_wR_factor_gt 0.1162
_refine_ls_wR_factor_ref 0.1331
_reflns_Friedel_coverage 0.000
_reflns_number_gt 2818
_reflns_number_total 3824
_reflns_threshold_expression 'I > 2\s(I)'
_cod_data_source_file d3cc03735e2.cif
_cod_data_source_block mo_od_man22
_cod_database_code 7132229
_shelx_shelxl_version_number 2017/1
_shelx_space_group_comment
;
The symmetry employed for this shelxl refinement is uniquely defined
by the following loop, which should always be used as a source of
symmetry information in preference to the above space-group names.
They are only intended as comments.
;
_olex2_refinement_description
;
1. Fixed Uiso
 At 1.2 times of:
  All C(H) groups
2.a Aromatic/amide H refined with riding coordinates:
 C2(H2), C6(H6), C7(H7), C10(H10), C11(H11), C19(H19), C21(H21), C22(H22),
 C23(H23), C24(H24), C25(H25), C26(H26), C27(H27), C28(H28), C29(H29), C30(H30),
  C31(H31), C32(H32), C33(H33), C34(H34), C35(H35), C36(H36), C37(H37), C38(H38)
;
_olex2_submission_original_sample_id MAN-22
_olex2_submission_special_instructions 'No special instructions were received'

loop_
_space_group_symop_operation_xyz
'x, y, z'
'-x+1/2, -y, z+1/2'
'-x, y+1/2, -z+1/2'
'x+1/2, -y+1/2, -z'
'-x, -y, -z'
'x-1/2, y, -z-1/2'
'x, -y-1/2, z-1/2'
'-x-1/2, y-1/2, z'

loop_
_atom_site_label
_atom_site_type_symbol
_atom_site_fract_x
_atom_site_fract_y
_atom_site_fract_z
_atom_site_U_iso_or_equiv
_atom_site_adp_type
_atom_site_occupancy
_atom_site_site_symmetry_order
_atom_site_calc_flag
_atom_site_refinement_flags_posn
_atom_site_refinement_flags_adp
_atom_site_refinement_flags_occupancy
_atom_site_disorder_assembly
_atom_site_disorder_group
N1 N 0.29854(11) 0.22583(19) 0.73659(6) 0.0500(5) Uani 1 1 d . . . . .
N2 N 0.37768(12) 0.75116(19) 0.46094(6) 0.0520(5) Uani 1 1 d . . . . .
C1 C 0.32898(13) 0.5218(2) 0.57535(7) 0.0406(5) Uani 1 1 d . . . . .
C2 C 0.36415(13) 0.3352(2) 0.62208(7) 0.0435(6) Uani 1 1 d . . . . .
H2 H 0.397893 0.309169 0.597936 0.052 Uiso 1 1 calc R . . . .
C3 C 0.32001(12) 0.4437(2) 0.61658(7) 0.0387(5) Uani 1 1 d . . . . .
C4 C 0.31098(12) 0.3000(2) 0.69736(7) 0.0436(6) Uani 1 1 d . . . . .
C5 C 0.35941(13) 0.6751(2) 0.49910(7) 0.0453(6) Uani 1 1 d . . . . .
C6 C 0.36007(13) 0.2650(2) 0.66144(7) 0.0449(6) Uani 1 1 d . . . . .
H6 H 0.391041 0.191941 0.664129 0.054 Uiso 1 1 calc R . . . .
C7 C 0.26444(13) 0.4050(2) 0.69183(7) 0.0453(6) Uani 1 1 d . . . . .
H7 H 0.228622 0.428127 0.715345 0.054 Uiso 1 1 calc R . . . .
C8 C 0.51165(13) 0.8116(2) 0.49263(7) 0.0436(6) Uani 1 1 d . . . . .
C9 C 0.46939(13) 0.1195(2) 0.79851(7) 0.0460(6) Uani 1 1 d . . . . .
C10 C 0.26979(12) 0.4759(2) 0.65250(7) 0.0433(6) Uani 1 1 d . . . . .
H10 H 0.238451 0.548584 0.649816 0.052 Uiso 1 1 calc R . . . .
C11 C 0.31267(14) 0.6490(2) 0.57609(8) 0.0483(6) Uani 1 1 d . . . . .
H11 H 0.291674 0.684890 0.603248 0.058 Uiso 1 1 calc R . . . .
C12 C 0.44047(13) 0.1987(2) 0.76404(7) 0.0439(6) Uani 1 1 d . . . . .
C13 C 0.40368(14) 0.0532(2) 0.82004(7) 0.0467(6) Uani 1 1 d . . . . .
C14 C 0.44364(14) 0.8076(2) 0.45988(7) 0.0452(6) Uani 1 1 d . . . . .
C15 C 0.46715(14) 0.8872(2) 0.42049(7) 0.0458(6) Uani 1 1 d . . . . .
C16 C 0.35325(13) 0.1816(2) 0.76194(7) 0.0454(6) Uani 1 1 d . . . . .
C17 C 0.33414(13) 0.0912(2) 0.79862(7) 0.0474(6) Uani 1 1 d . . . . .
C18 C 0.56933(14) 0.8889(2) 0.47370(8) 0.0471(6) Uani 1 1 d . . . . .
C19 C 0.35614(14) 0.4734(2) 0.53389(7) 0.0514(6) Uani 1 1 d . . . . .
H19 H 0.364842 0.386533 0.531399 0.062 Uiso 1 1 calc R . . . .
C20 C 0.54153(14) 0.9372(2) 0.42917(7) 0.0471(6) Uani 1 1 d . . . . .
C21 C 0.37075(16) 0.5482(2) 0.49639(8) 0.0546(7) Uani 1 1 d . . . . .
H21 H 0.388729 0.512222 0.468517 0.066 Uiso 1 1 calc R . . . .
C22 C 0.32622(15) 0.7238(2) 0.53846(8) 0.0518(6) Uani 1 1 d . . . . .
H22 H 0.312656 0.809394 0.539622 0.062 Uiso 1 1 calc R . . . .
C23 C 0.52450(15) 0.7533(2) 0.53439(7) 0.0521(6) Uani 1 1 d . . . . .
H23 H 0.485502 0.700880 0.547427 0.062 Uiso 1 1 calc R . . . .
C24 C 0.49223(14) 0.2733(2) 0.73967(8) 0.0526(6) Uani 1 1 d . . . . .
H24 H 0.473292 0.329459 0.717063 0.063 Uiso 1 1 calc R . . . .
C25 C 0.54924(14) 0.1125(3) 0.80729(9) 0.0586(7) Uani 1 1 d . . . . .
H25 H 0.568808 0.058878 0.830548 0.070 Uiso 1 1 calc R . . . .
C26 C 0.63962(15) 0.9075(3) 0.49632(9) 0.0596(7) Uani 1 1 d . . . . .
H26 H 0.678885 0.959727 0.483488 0.072 Uiso 1 1 calc R . . . .
C27 C 0.42787(16) 0.9131(2) 0.38043(8) 0.0590(7) Uani 1 1 d . . . . .
H27 H 0.377596 0.878023 0.374681 0.071 Uiso 1 1 calc R . . . .
C28 C 0.57569(16) 1.0159(2) 0.39736(8) 0.0587(7) Uani 1 1 d . . . . .
H28 H 0.625947 1.051203 0.402982 0.070 Uiso 1 1 calc R . . . .
C29 C 0.59524(16) 0.7727(3) 0.55677(9) 0.0632(7) Uani 1 1 d . . . . .
H29 H 0.604850 0.733226 0.585407 0.076 Uiso 1 1 calc R . . . .
C30 C 0.59987(15) 0.1846(3) 0.78167(9) 0.0605(7) Uani 1 1 d . . . . .
H30 H 0.654860 0.178821 0.786846 0.073 Uiso 1 1 calc R . . . .
C31 C 0.40107(16) -0.0355(2) 0.85440(8) 0.0585(7) Uani 1 1 d . . . . .
H31 H 0.447793 -0.061626 0.869397 0.070 Uiso 1 1 calc R . . . .
C32 C 0.57200(15) 0.2648(3) 0.74879(9) 0.0586(7) Uani 1 1 d . . . . .
H32 H 0.607864 0.314999 0.732055 0.070 Uiso 1 1 calc R . . . .
C33 C 0.26271(15) 0.0408(3) 0.81067(8) 0.0643(8) Uani 1 1 d . . . . .
H33 H 0.215774 0.066806 0.795854 0.077 Uiso 1 1 calc R . . . .
C34 C 0.65201(16) 0.8490(3) 0.53784(9) 0.0684(8) Uani 1 1 d . . . . .
H34 H 0.700209 0.861284 0.553648 0.082 Uiso 1 1 calc R . . . .
C35 C 0.53553(19) 1.0425(3) 0.35726(9) 0.0677(8) Uani 1 1 d . . . . .
H35 H 0.558409 1.097067 0.335365 0.081 Uiso 1 1 calc R . . . .
C36 C 0.46265(18) 0.9911(3) 0.34851(9) 0.0678(8) Uani 1 1 d . . . . .
H36 H 0.436334 1.009267 0.320538 0.081 Uiso 1 1 calc R . . . .
C37 C 0.32907(18) -0.0852(3) 0.86647(8) 0.0673(8) Uani 1 1 d . . . . .
H37 H 0.326528 -0.145915 0.890110 0.081 Uiso 1 1 calc R . . . .
C38 C 0.26076(17) -0.0483(3) 0.84476(9) 0.0729(8) Uani 1 1 d . . . . .
H38 H 0.212038 -0.084512 0.853361 0.087 Uiso 1 1 calc R . . . .

loop_
_atom_site_aniso_label
_atom_site_aniso_U_11
_atom_site_aniso_U_22
_atom_site_aniso_U_33
_atom_site_aniso_U_23
_atom_site_aniso_U_13
_atom_site_aniso_U_12
N1 0.0420(11) 0.0606(13) 0.0474(11) 0.0151(10) -0.0039(9) -0.0003(10)
N2 0.0606(14) 0.0517(13) 0.0438(11) 0.0078(10) -0.0036(9) -0.0102(11)
C1 0.0409(13) 0.0389(14) 0.0419(12) 0.0008(10) -0.0034(10) -0.0021(10)
C2 0.0450(14) 0.0449(14) 0.0407(12) -0.0024(11) -0.0016(10) 0.0012(11)
C3 0.0380(12) 0.0397(13) 0.0384(11) -0.0010(10) -0.0036(9) -0.0028(10)
C4 0.0355(13) 0.0522(15) 0.0431(12) 0.0072(11) -0.0069(10) -0.0051(11)
C5 0.0506(15) 0.0442(15) 0.0410(13) 0.0071(11) -0.0056(10) -0.0072(11)
C6 0.0443(14) 0.0440(14) 0.0463(13) 0.0035(11) -0.0078(10) 0.0035(11)
C7 0.0372(13) 0.0543(15) 0.0444(12) 0.0058(11) 0.0014(10) 0.0036(12)
C8 0.0471(14) 0.0413(13) 0.0422(12) -0.0045(11) 0.0028(10) 0.0050(11)
C9 0.0456(14) 0.0488(14) 0.0435(12) -0.0004(11) -0.0045(11) 0.0038(12)
C10 0.0384(13) 0.0456(14) 0.0461(12) 0.0054(11) -0.0025(10) 0.0066(11)
C11 0.0578(16) 0.0423(15) 0.0449(13) -0.0016(11) 0.0031(11) 0.0008(11)
C12 0.0433(13) 0.0483(14) 0.0402(12) 0.0002(11) -0.0028(10) 0.0011(11)
C13 0.0511(15) 0.0520(15) 0.0369(12) 0.0028(11) -0.0021(10) 0.0082(12)
C14 0.0525(15) 0.0410(14) 0.0419(12) -0.0012(11) 0.0033(11) -0.0004(12)
C15 0.0534(15) 0.0421(14) 0.0418(12) 0.0021(11) 0.0047(11) 0.0022(12)
C16 0.0424(14) 0.0517(15) 0.0422(12) 0.0047(11) -0.0011(10) 0.0014(11)
C17 0.0468(14) 0.0564(16) 0.0392(12) 0.0095(11) 0.0018(10) 0.0052(12)
C18 0.0474(14) 0.0444(14) 0.0497(13) -0.0115(11) 0.0080(11) 0.0025(12)
C19 0.0705(17) 0.0394(14) 0.0444(13) 0.0002(11) 0.0029(11) 0.0046(12)
C20 0.0534(15) 0.0411(13) 0.0468(13) -0.0071(11) 0.0108(11) 0.0034(12)
C21 0.0684(18) 0.0531(17) 0.0423(13) -0.0006(12) 0.0064(11) 0.0033(13)
C22 0.0685(17) 0.0377(14) 0.0493(14) 0.0020(11) -0.0015(12) -0.0021(12)
C23 0.0551(16) 0.0563(16) 0.0448(13) -0.0019(12) 0.0017(11) 0.0060(12)
C24 0.0495(16) 0.0599(16) 0.0485(14) 0.0073(12) -0.0066(11) -0.0045(13)
C25 0.0477(16) 0.0640(18) 0.0642(16) 0.0054(14) -0.0138(13) 0.0073(13)
C26 0.0485(16) 0.0694(18) 0.0610(16) -0.0131(14) 0.0074(12) -0.0043(13)
C27 0.0663(17) 0.0598(17) 0.0510(14) 0.0117(13) -0.0002(12) -0.0053(14)
C28 0.0671(17) 0.0511(16) 0.0579(16) -0.0045(13) 0.0198(13) -0.0085(14)
C29 0.0594(18) 0.080(2) 0.0496(14) -0.0046(14) -0.0079(13) 0.0113(15)
C30 0.0389(14) 0.0693(19) 0.0733(17) -0.0027(15) -0.0094(13) -0.0002(13)
C31 0.0599(17) 0.0675(18) 0.0483(14) 0.0098(13) -0.0033(12) 0.0128(14)
C32 0.0453(16) 0.0698(18) 0.0608(16) -0.0009(14) -0.0021(12) -0.0102(13)
C33 0.0473(16) 0.088(2) 0.0573(15) 0.0234(15) 0.0049(12) 0.0034(15)
C34 0.0516(17) 0.092(2) 0.0614(17) -0.0146(16) -0.0080(13) 0.0022(16)
C35 0.091(2) 0.0566(18) 0.0553(16) 0.0120(13) 0.0250(15) -0.0016(16)
C36 0.084(2) 0.0667(19) 0.0522(15) 0.0148(14) 0.0067(14) 0.0015(17)
C37 0.080(2) 0.073(2) 0.0495(15) 0.0228(14) 0.0114(14) 0.0090(17)
C38 0.0640(19) 0.092(2) 0.0627(16) 0.0265(16) 0.0127(14) 0.0024(16)

loop_
_atom_type_symbol
_atom_type_description
_atom_type_scat_dispersion_real
_atom_type_scat_dispersion_imag
_atom_type_scat_source
C C 0.0033 0.0016 'International Tables Vol C Tables 4.2.6.8 and 6.1.1.4'
H H 0.0000 0.0000 'International Tables Vol C Tables 4.2.6.8 and 6.1.1.4'
N N 0.0061 0.0033 'International Tables Vol C Tables 4.2.6.8 and 6.1.1.4'

loop_
_geom_angle_atom_site_label_1
_geom_angle_atom_site_label_2
_geom_angle_atom_site_label_3
_geom_angle
_geom_angle_site_symmetry_1
_geom_angle_site_symmetry_3
_geom_angle_publ_flag
C16 N1 C4 124.7(2) . . ?
C14 N2 C5 119.19(19) . . ?
C11 C1 C3 121.73(19) . . ?
C19 C1 C3 121.8(2) . . ?
C19 C1 C11 116.5(2) . . ?
C3 C2 H2 119.1 . . ?
C6 C2 H2 119.1 . . ?
C6 C2 C3 121.9(2) . . ?
C2 C3 C1 120.97(19) . . ?
C10 C3 C1 122.2(2) . . ?
C10 C3 C2 116.79(19) . . ?
C6 C4 N1 123.1(2) . . ?
C7 C4 N1 118.0(2) . . ?
C7 C4 C6 118.4(2) . . ?
C21 C5 N2 119.8(2) . . ?
C21 C5 C22 118.7(2) . . ?
C22 C5 N2 121.4(2) . . ?
C2 C6 C4 120.6(2) . . ?
C2 C6 H6 119.7 . . ?
C4 C6 H6 119.7 . . ?
C4 C7 H7 119.7 . . ?
C10 C7 C4 120.6(2) . . ?
C10 C7 H7 119.7 . . ?
C18 C8 C14 107.93(19) . . ?
C23 C8 C14 131.8(2) . . ?
C23 C8 C18 120.3(2) . . ?
C12 C9 C13 109.45(19) . . ?
C25 C9 C12 120.6(2) . . ?
C25 C9 C13 130.0(2) . . ?
C3 C10 H10 119.1 . . ?
C7 C10 C3 121.7(2) . . ?
C7 C10 H10 119.1 . . ?
C1 C11 H11 119.1 . . ?
C22 C11 C1 121.8(2) . . ?
C22 C11 H11 119.1 . . ?
C9 C12 C16 107.57(19) . . ?
C24 C12 C9 119.6(2) . . ?
C24 C12 C16 132.8(2) . . ?
C17 C13 C9 108.19(19) . . ?
C31 C13 C9 132.0(2) . . ?
C31 C13 C17 119.8(2) . . ?
N2 C14 C8 132.6(2) . . ?
N2 C14 C15 122.0(2) . . ?
C15 C14 C8 105.4(2) . . ?
C20 C15 C14 109.0(2) . . ?
C27 C15 C14 129.9(2) . . ?
C27 C15 C20 121.1(2) . . ?
N1 C16 C12 134.4(2) . . ?
N1 C16 C17 120.0(2) . . ?
C17 C16 C12 105.60(18) . . ?
C13 C17 C16 109.1(2) . . ?
C33 C17 C13 121.2(2) . . ?
C33 C17 C16 129.5(2) . . ?
C8 C18 C20 109.3(2) . . ?
C26 C18 C8 120.4(2) . . ?
C26 C18 C20 130.3(2) . . ?
C1 C19 H19 119.1 . . ?
C21 C19 C1 121.8(2) . . ?
C21 C19 H19 119.1 . . ?
C15 C20 C18 108.3(2) . . ?
C28 C20 C15 119.7(2) . . ?
C28 C20 C18 132.0(2) . . ?
C5 C21 H21 119.8 . . ?
C19 C21 C5 120.4(2) . . ?
C19 C21 H21 119.8 . . ?
C5 C22 H22 119.8 . . ?
C11 C22 C5 120.3(2) . . ?
C11 C22 H22 119.8 . . ?
C8 C23 H23 120.6 . . ?
C29 C23 C8 118.8(2) . . ?
C29 C23 H23 120.6 . . ?
C12 C24 H24 120.5 . . ?
C32 C24 C12 119.0(2) . . ?
C32 C24 H24 120.5 . . ?
C9 C25 H25 120.6 . . ?
C30 C25 C9 118.8(2) . . ?
C30 C25 H25 120.6 . . ?
C18 C26 H26 120.5 . . ?
C34 C26 C18 119.0(2) . . ?
C34 C26 H26 120.5 . . ?
C15 C27 H27 120.5 . . ?
C15 C27 C36 119.0(3) . . ?
C36 C27 H27 120.5 . . ?
C20 C28 H28 120.5 . . ?
C35 C28 C20 119.0(3) . . ?
C35 C28 H28 120.5 . . ?
C23 C29 H29 119.7 . . ?
C34 C29 C23 120.6(2) . . ?
C34 C29 H29 119.7 . . ?
C25 C30 H30 119.5 . . ?
C32 C30 C25 121.0(2) . . ?
C32 C30 H30 119.5 . . ?
C13 C31 H31 120.7 . . ?
C37 C31 C13 118.7(2) . . ?
C37 C31 H31 120.7 . . ?
C24 C32 H32 119.5 . . ?
C30 C32 C24 120.9(2) . . ?
C30 C32 H32 119.5 . . ?
C17 C33 H33 120.7 . . ?
C17 C33 C38 118.6(2) . . ?
C38 C33 H33 120.7 . . ?
C26 C34 C29 120.9(2) . . ?
C26 C34 H34 119.5 . . ?
C29 C34 H34 119.5 . . ?
C28 C35 H35 119.5 . . ?
C36 C35 C28 121.1(2) . . ?
C36 C35 H35 119.5 . . ?
C27 C36 H36 119.9 . . ?
C35 C36 C27 120.2(3) . . ?
C35 C36 H36 119.9 . . ?
C31 C37 H37 119.4 . . ?
C38 C37 C31 121.2(2) . . ?
C38 C37 H37 119.4 . . ?
C33 C38 C37 120.6(3) . . ?
C33 C38 H38 119.7 . . ?
C37 C38 H38 119.7 . . ?

loop_
_geom_bond_atom_site_label_1
_geom_bond_atom_site_label_2
_geom_bond_distance
_geom_bond_site_symmetry_2
_geom_bond_publ_flag
N1 C4 1.410(3) . ?
N1 C16 1.280(3) . ?
N2 C5 1.415(3) . ?
N2 C14 1.277(3) . ?
C1 C3 1.474(3) . ?
C1 C11 1.397(3) . ?
C1 C19 1.394(3) . ?
C2 H2 0.9500 . ?
C2 C3 1.399(3) . ?
C2 C6 1.374(3) . ?
C3 C10 1.395(3) . ?
C4 C6 1.391(3) . ?
C4 C7 1.389(3) . ?
C5 C21 1.381(3) . ?
C5 C22 1.382(3) . ?
C6 H6 0.9500 . ?
C7 H7 0.9500 . ?
C7 C10 1.380(3) . ?
C8 C14 1.501(3) . ?
C8 C18 1.400(3) . ?
C8 C23 1.386(3) . ?
C9 C12 1.406(3) . ?
C9 C13 1.467(3) . ?
C9 C25 1.385(3) . ?
C10 H10 0.9500 . ?
C11 H11 0.9500 . ?
C11 C22 1.380(3) . ?
C12 C16 1.497(3) . ?
C12 C24 1.387(3) . ?
C13 C17 1.399(3) . ?
C13 C31 1.384(3) . ?
C14 C15 1.487(3) . ?
C15 C20 1.398(3) . ?
C15 C27 1.373(3) . ?
C16 C17 1.481(3) . ?
C17 C33 1.377(3) . ?
C18 C20 1.474(3) . ?
C18 C26 1.380(3) . ?
C19 H19 0.9500 . ?
C19 C21 1.379(3) . ?
C20 C28 1.384(3) . ?
C21 H21 0.9500 . ?
C22 H22 0.9500 . ?
C23 H23 0.9500 . ?
C23 C29 1.385(3) . ?
C24 H24 0.9500 . ?
C24 C32 1.386(3) . ?
C25 H25 0.9500 . ?
C25 C30 1.379(3) . ?
C26 H26 0.9500 . ?
C26 C34 1.379(4) . ?
C27 H27 0.9500 . ?
C27 C36 1.385(3) . ?
C28 H28 0.9500 . ?
C28 C35 1.383(4) . ?
C29 H29 0.9500 . ?
C29 C34 1.383(4) . ?
C30 H30 0.9500 . ?
C30 C32 1.373(4) . ?
C31 H31 0.9500 . ?
C31 C37 1.383(4) . ?
C32 H32 0.9500 . ?
C33 H33 0.9500 . ?
C33 C38 1.381(3) . ?
C34 H34 0.9500 . ?
C35 H35 0.9500 . ?
C35 C36 1.382(4) . ?
C36 H36 0.9500 . ?
C37 H37 0.9500 . ?
C37 C38 1.382(4) . ?
C38 H38 0.9500 . ?

loop_
_geom_torsion_atom_site_label_1
_geom_torsion_atom_site_label_2
_geom_torsion_atom_site_label_3
_geom_torsion_atom_site_label_4
_geom_torsion
_geom_torsion_site_symmetry_1
_geom_torsion_site_symmetry_2
_geom_torsion_site_symmetry_3
_geom_torsion_site_symmetry_4
_geom_torsion_publ_flag
N1 C4 C6 C2 173.7(2) . . . . ?
N1 C4 C7 C10 -175.1(2) . . . . ?
N1 C16 C17 C13 177.6(2) . . . . ?
N1 C16 C17 C33 1.4(4) . . . . ?
N2 C5 C21 C19 177.4(2) . . . . ?
N2 C5 C22 C11 -176.6(2) . . . . ?
N2 C14 C15 C20 179.5(2) . . . . ?
N2 C14 C15 C27 -1.2(4) . . . . ?
C1 C3 C10 C7 -177.1(2) . . . . ?
C1 C11 C22 C5 -2.4(4) . . . . ?
C1 C19 C21 C5 0.6(4) . . . . ?
C2 C3 C10 C7 0.7(3) . . . . ?
C3 C1 C11 C22 175.4(2) . . . . ?
C3 C1 C19 C21 -174.5(2) . . . . ?
C3 C2 C6 C4 0.3(3) . . . . ?
C4 N1 C16 C12 7.5(4) . . . . ?
C4 N1 C16 C17 -171.8(2) . . . . ?
C4 C7 C10 C3 1.7(3) . . . . ?
C5 N2 C14 C8 0.0(4) . . . . ?
C5 N2 C14 C15 178.9(2) . . . . ?
C6 C2 C3 C1 176.1(2) . . . . ?
C6 C2 C3 C10 -1.7(3) . . . . ?
C6 C4 C7 C10 -3.1(3) . . . . ?
C7 C4 C6 C2 2.1(3) . . . . ?
C8 C14 C15 C20 -1.4(2) . . . . ?
C8 C14 C15 C27 177.9(2) . . . . ?
C8 C18 C20 C15 -1.1(3) . . . . ?
C8 C18 C20 C28 179.9(2) . . . . ?
C8 C18 C26 C34 -0.2(4) . . . . ?
C8 C23 C29 C34 0.0(4) . . . . ?
C9 C12 C16 N1 -177.3(3) . . . . ?
C9 C12 C16 C17 2.1(2) . . . . ?
C9 C12 C24 C32 2.3(3) . . . . ?
C9 C13 C17 C16 1.1(3) . . . . ?
C9 C13 C17 C33 177.6(2) . . . . ?
C9 C13 C31 C37 -177.5(3) . . . . ?
C9 C25 C30 C32 1.7(4) . . . . ?
C11 C1 C3 C2 -153.6(2) . . . . ?
C11 C1 C3 C10 24.1(3) . . . . ?
C11 C1 C19 C21 3.8(3) . . . . ?
C12 C9 C13 C17 0.3(3) . . . . ?
C12 C9 C13 C31 178.5(2) . . . . ?
C12 C9 C25 C30 0.1(4) . . . . ?
C12 C16 C17 C13 -1.9(3) . . . . ?
C12 C16 C17 C33 -178.1(3) . . . . ?
C12 C24 C32 C30 -0.5(4) . . . . ?
C13 C9 C12 C16 -1.5(2) . . . . ?
C13 C9 C12 C24 178.5(2) . . . . ?
C13 C9 C25 C30 179.4(2) . . . . ?
C13 C17 C33 C38 0.3(4) . . . . ?
C13 C31 C37 C38 0.3(4) . . . . ?
C14 N2 C5 C21 -97.9(3) . . . . ?
C14 N2 C5 C22 85.7(3) . . . . ?
C14 C8 C18 C20 0.2(2) . . . . ?
C14 C8 C18 C26 -178.6(2) . . . . ?
C14 C8 C23 C29 178.4(2) . . . . ?
C14 C15 C20 C18 1.5(2) . . . . ?
C14 C15 C20 C28 -179.4(2) . . . . ?
C14 C15 C27 C36 -179.9(2) . . . . ?
C15 C20 C28 C35 -0.7(3) . . . . ?
C15 C27 C36 C35 -0.5(4) . . . . ?
C16 N1 C4 C6 53.0(3) . . . . ?
C16 N1 C4 C7 -135.4(2) . . . . ?
C16 C12 C24 C32 -177.7(2) . . . . ?
C16 C17 C33 C38 176.1(2) . . . . ?
C17 C13 C31 C37 0.5(4) . . . . ?
C17 C33 C38 C37 0.5(4) . . . . ?
C18 C8 C14 N2 179.7(2) . . . . ?
C18 C8 C14 C15 0.7(2) . . . . ?
C18 C8 C23 C29 -0.2(3) . . . . ?
C18 C20 C28 C35 178.2(2) . . . . ?
C18 C26 C34 C29 0.0(4) . . . . ?
C19 C1 C3 C2 24.7(3) . . . . ?
C19 C1 C3 C10 -157.6(2) . . . . ?
C19 C1 C11 C22 -3.0(3) . . . . ?
C20 C15 C27 C36 -0.7(4) . . . . ?
C20 C18 C26 C34 -178.7(2) . . . . ?
C20 C28 C35 C36 -0.5(4) . . . . ?
C21 C5 C22 C11 6.9(4) . . . . ?
C22 C5 C21 C19 -6.1(4) . . . . ?
C23 C8 C14 N2 1.1(4) . . . . ?
C23 C8 C14 C15 -178.0(2) . . . . ?
C23 C8 C18 C20 179.1(2) . . . . ?
C23 C8 C18 C26 0.2(3) . . . . ?
C23 C29 C34 C26 0.0(4) . . . . ?
C24 C12 C16 N1 2.7(5) . . . . ?
C24 C12 C16 C17 -177.9(2) . . . . ?
C25 C9 C12 C16 177.9(2) . . . . ?
C25 C9 C12 C24 -2.1(3) . . . . ?
C25 C9 C13 C17 -179.1(2) . . . . ?
C25 C9 C13 C31 -0.9(4) . . . . ?
C25 C30 C32 C24 -1.5(4) . . . . ?
C26 C18 C20 C15 177.6(2) . . . . ?
C26 C18 C20 C28 -1.4(4) . . . . ?
C27 C15 C20 C18 -177.9(2) . . . . ?
C27 C15 C20 C28 1.3(3) . . . . ?
C28 C35 C36 C27 1.1(4) . . . . ?
C31 C13 C17 C16 -177.4(2) . . . . ?
C31 C13 C17 C33 -0.8(4) . . . . ?
C31 C37 C38 C33 -0.8(5) . . . . ?
